data_2215926
loop_
_publ_author_name
'Vaduganathan Yasodha'
'Subbaiah Govindarajan'
'V. Manivannan'
'O. B\"uy\"ukg\"ung\"or'

_publ_section_title
;
 Hexaaquanickel(II) chelidonate monohydrate
;
_journal_coeditor_code HB2530
_journal_issue 11
_journal_name_full 'Acta Crystallographica Section E'
_journal_page_first m2720
_journal_page_last m2720
_journal_paper_doi 10.1107/S1600536807049045
_journal_volume 63
_journal_year 2007
_chemical_formula_iupac '[Ni (H2 O)6] (C7 H2 O6) , H2 O'
_chemical_formula_moiety 'H12 Ni O6 2+ , C7 H2 O6 2- , H2 O'
_chemical_formula_sum 'C7 H16 Ni O13'
_chemical_formula_weight 366.91
_chemical_name_systematic
;
Hexaaquanickel(II) chelidonate monohydrate
;
_space_group_IT_number 14
_symmetry_cell_setting monoclinic
_symmetry_space_group_name_Hall '-P 2yn'
_symmetry_space_group_name_H-M 'P 1 21/n 1'
_atom_sites_solution_hydrogens geom
_atom_sites_solution_primary direct
_atom_sites_solution_secondary difmap
_audit_creation_method SHELXL97
_cell_angle_alpha 90.00
_cell_angle_beta 104.884(4)
_cell_angle_gamma 90.00
_cell_formula_units_Z 4
_cell_length_a 6.9471(4)
_cell_length_b 17.3603(8)
_cell_length_c 11.6372(6)
_cell_measurement_reflns_used 24142
_cell_measurement_temperature 150(2)
_cell_measurement_theta_max 29.61
_cell_measurement_theta_min 1.81
_cell_volume 1356.40(12)
_computing_cell_refinement 'X-AREA (Stoe & Cie, 2002)'
_computing_data_collection 'X-AREA (Stoe & Cie, 2002)'
_computing_data_reduction 'X-RED (Stoe & Cie, 2002)'
_computing_molecular_graphics 'PLATON (Spek, 2003)'
_computing_publication_material 'SHELXL97 (Sheldrick, 1997)'
_computing_structure_refinement 'SHELXL97 (Sheldrick, 1997)'
_computing_structure_solution 'SHELXS97 (Sheldrick, 1997)'
_diffrn_ambient_temperature 150(2)
_diffrn_detector_area_resol_mean 6.67
_diffrn_measured_fraction_theta_full 0.996
_diffrn_measured_fraction_theta_max 0.996
_diffrn_measurement_device_type 'Stoe IPDSII'
_diffrn_measurement_method 'rotation method'
_diffrn_radiation_monochromator 'plane graphite'
_diffrn_radiation_source 'fine-focus sealed tube'
_diffrn_radiation_type MoK\a
_diffrn_radiation_wavelength 0.71073
_diffrn_reflns_av_R_equivalents 0.0259
_diffrn_reflns_av_sigmaI/netI 0.0127
_diffrn_reflns_limit_h_max 9
_diffrn_reflns_limit_h_min -9
_diffrn_reflns_limit_k_max 21
_diffrn_reflns_limit_k_min -24
_diffrn_reflns_limit_l_max 16
_diffrn_reflns_limit_l_min -16
_diffrn_reflns_number 24142
_diffrn_reflns_theta_full 29.52
_diffrn_reflns_theta_max 29.52
_diffrn_reflns_theta_min 2.16
_diffrn_standards_decay_% 0
_diffrn_standards_interval_count 0
_exptl_absorpt_coefficient_mu 1.499
_exptl_absorpt_correction_T_max 0.607
_exptl_absorpt_correction_T_min 0.504
_exptl_absorpt_correction_type integration
_exptl_absorpt_process_details '(X-RED; Stoe & Cie, 2002)'
_exptl_crystal_colour green
_exptl_crystal_density_diffrn 1.797
_exptl_crystal_density_meas 1.80
_exptl_crystal_density_method 'not measured'
_exptl_crystal_description block
_exptl_crystal_F_000 760
_exptl_crystal_size_max 0.53
_exptl_crystal_size_mid 0.46
_exptl_crystal_size_min 0.37
_refine_diff_density_max 0.365
_refine_diff_density_min -0.519
_refine_ls_extinction_method none
_refine_ls_goodness_of_fit_ref 1.058
_refine_ls_hydrogen_treatment refall
_refine_ls_matrix_type full
_refine_ls_number_parameters 254
_refine_ls_number_reflns 3772
_refine_ls_number_restraints 0
_refine_ls_restrained_S_all 1.058
_refine_ls_R_factor_all 0.0250
_refine_ls_R_factor_gt 0.0228
_refine_ls_shift/su_max 0.000
_refine_ls_shift/su_mean 0.000
_refine_ls_structure_factor_coef Fsqd
_refine_ls_weighting_details 'calc w = 1/[\s^2^(Fo^2^)+(0.028P)^2^+0.7192P] where P=(Fo^2^+2Fc^2^)/3'
_refine_ls_weighting_scheme calc
_refine_ls_wR_factor_gt 0.0557
_refine_ls_wR_factor_ref 0.0565
_reflns_number_gt 3508
_reflns_number_total 3772
_reflns_threshold_expression I>2\s(I)
_cod_data_source_file hb2530.cif
_cod_data_source_block I
_cod_original_sg_symbol_H-M P21/n
_cod_database_code 2215926
_cod_database_fobs_code 2215926

loop_
_symmetry_equiv_pos_as_xyz
'x, y, z'
'-x+1/2, y+1/2, -z+1/2'
'-x, -y, -z'
'x-1/2, -y-1/2, z-1/2'

loop_
_atom_site_type_symbol
_atom_site_label
_atom_site_fract_x
_atom_site_fract_y
_atom_site_fract_z
_atom_site_U_iso_or_equiv
_atom_site_adp_type
_atom_site_calc_flag
_atom_site_occupancy
Ni Ni1 0.83531(2) 0.156381(8) 0.903233(13) 0.01138(5) Uani d 1
O O7 0.73282(13) 0.08375(5) 0.76483(8) 0.01506(16) Uani d 1
O O8 0.55224(13) 0.19962(5) 0.87631(8) 0.01541(16) Uani d 1
O O1 1.28294(12) 0.50673(5) 1.06212(7) 0.01258(15) Uani d 1
O O4 1.51202(15) 0.66431(5) 1.23257(8) 0.01940(18) Uani d 1
O O12 0.76261(13) 0.07105(5) 1.01155(8) 0.01493(16) Uani d 1
O O10 0.92919(15) 0.22779(6) 1.04475(8) 0.01868(18) Uani d 1
O O11 1.10798(13) 0.10517(6) 0.92698(9) 0.01829(18) Uani d 1
O O5 1.13809(14) 0.36466(5) 1.03685(8) 0.01914(18) Uani d 1
O O9 0.90234(14) 0.23487(5) 0.78630(8) 0.01687(17) Uani d 1
O O6 1.01691(14) 0.38086(5) 0.84128(8) 0.01823(17) Uani d 1
O O3 1.45597(14) 0.54427(5) 1.28379(8) 0.01867(18) Uani d 1
O O2 1.29913(13) 0.64282(5) 0.78142(8) 0.01634(17) Uani d 1
C C6 1.11182(17) 0.40194(7) 0.94290(10) 0.0133(2) Uani d 1
C C7 1.45038(17) 0.59708(7) 1.21020(10) 0.0132(2) Uani d 1
C C3 1.29363(16) 0.60099(7) 0.86831(10) 0.0128(2) Uani d 1
C C2 1.20278(17) 0.52589(7) 0.85394(10) 0.0132(2) Uani d 1
C C1 1.20133(16) 0.48242(6) 0.94934(10) 0.0121(2) Uani d 1
C C5 1.36657(16) 0.57785(6) 1.07966(10) 0.0118(2) Uani d 1
C C4 1.37612(17) 0.62476(7) 0.98924(10) 0.0132(2) Uani d 1
O O13W 0.92491(14) 0.42877(6) 0.60517(9) 0.02049(19) Uani d 1
H H2 1.147(3) 0.5086(10) 0.7770(16) 0.021(4) Uiso d 1
H H4 1.438(3) 0.6743(10) 1.0046(16) 0.022(4) Uiso d 1
H H8A 0.459(3) 0.1746(13) 0.832(2) 0.038(5) Uiso d 1
H H8B 0.542(3) 0.2423(14) 0.848(2) 0.041(6) Uiso d 1
H H12A 0.717(3) 0.0277(14) 0.972(2) 0.046(6) Uiso d 1
H H7A 0.800(3) 0.0434(13) 0.765(2) 0.040(6) Uiso d 1
H H10A 0.956(3) 0.2080(14) 1.116(2) 0.047(6) Uiso d 1
H H11A 1.151(3) 0.1121(12) 0.869(2) 0.038(5) Uiso d 1
H H12B 0.859(3) 0.0595(12) 1.070(2) 0.037(5) Uiso d 1
H H11B 1.201(3) 0.1070(12) 0.987(2) 0.039(6) Uiso d 1
H H9A 0.985(3) 0.2188(12) 0.7533(19) 0.033(5) Uiso d 1
H H10B 1.004(3) 0.2645(14) 1.044(2) 0.043(6) Uiso d 1
H H7B 0.711(3) 0.1000(12) 0.696(2) 0.037(5) Uiso d 1
H H9B 0.944(3) 0.2819(14) 0.809(2) 0.043(6) Uiso d 1
H H13A 1.034(4) 0.4180(16) 0.585(2) 0.068(8) Uiso d 1
H H13B 0.947(4) 0.4145(15) 0.676(3) 0.060(7) Uiso d 1

loop_
_atom_site_aniso_label
_atom_site_aniso_U_11
_atom_site_aniso_U_22
_atom_site_aniso_U_33
_atom_site_aniso_U_12
_atom_site_aniso_U_13
_atom_site_aniso_U_23
Ni1 0.01381(8) 0.01007(8) 0.00988(8) -0.00031(5) 0.00237(5) 0.00005(5)
O7 0.0202(4) 0.0127(4) 0.0112(4) 0.0016(3) 0.0020(3) -0.0015(3)
O8 0.0159(4) 0.0124(4) 0.0167(4) 0.0008(3) 0.0021(3) -0.0002(3)
O1 0.0161(4) 0.0107(4) 0.0104(4) -0.0015(3) 0.0024(3) -0.0007(3)
O4 0.0297(5) 0.0121(4) 0.0137(4) -0.0031(3) 0.0006(3) -0.0009(3)
O12 0.0180(4) 0.0133(4) 0.0129(4) -0.0010(3) 0.0028(3) 0.0023(3)
O10 0.0277(5) 0.0151(4) 0.0120(4) -0.0066(3) 0.0029(3) -0.0013(3)
O11 0.0154(4) 0.0246(5) 0.0141(4) 0.0032(3) 0.0025(3) 0.0021(4)
O5 0.0280(5) 0.0143(4) 0.0139(4) -0.0056(3) 0.0032(3) 0.0010(3)
O9 0.0237(4) 0.0119(4) 0.0170(4) -0.0013(3) 0.0088(3) 0.0003(3)
O6 0.0249(4) 0.0150(4) 0.0131(4) -0.0046(3) 0.0018(3) -0.0019(3)
O3 0.0264(4) 0.0148(4) 0.0122(4) -0.0043(3) 0.0004(3) 0.0019(3)
O2 0.0205(4) 0.0156(4) 0.0130(4) -0.0009(3) 0.0045(3) 0.0036(3)
C6 0.0147(5) 0.0115(5) 0.0138(5) -0.0004(4) 0.0040(4) -0.0013(4)
C7 0.0152(5) 0.0127(5) 0.0111(5) 0.0005(4) 0.0021(4) -0.0005(4)
C3 0.0132(4) 0.0127(5) 0.0127(5) 0.0015(4) 0.0037(4) 0.0010(4)
C2 0.0146(5) 0.0131(5) 0.0116(5) 0.0002(4) 0.0024(4) -0.0012(4)
C1 0.0122(4) 0.0118(5) 0.0118(5) 0.0007(4) 0.0024(4) -0.0016(4)
C5 0.0123(4) 0.0099(5) 0.0127(5) 0.0005(4) 0.0023(4) -0.0008(4)
C4 0.0146(5) 0.0116(5) 0.0132(5) -0.0004(4) 0.0031(4) -0.0007(4)
O13W 0.0180(4) 0.0287(5) 0.0143(4) -0.0006(4) 0.0034(3) 0.0000(4)

loop_
_atom_type_symbol
_atom_type_description
_atom_type_scat_dispersion_real
_atom_type_scat_dispersion_imag
_atom_type_scat_source
C C 0.0033 0.0016 'International Tables Vol C Tables 4.2.6.8 and 6.1.1.4'
H H 0.0000 0.0000 'International Tables Vol C Tables 4.2.6.8 and 6.1.1.4'
O O 0.0106 0.0060 'International Tables Vol C Tables 4.2.6.8 and 6.1.1.4'
Ni Ni 0.3393 1.1124 'International Tables Vol C Tables 4.2.6.8 and 6.1.1.4'

loop_
_geom_angle_atom_site_label_1
_geom_angle_atom_site_label_2
_geom_angle_atom_site_label_3
_geom_angle
O7 Ni1 O10 177.73(4)
O7 Ni1 O11 87.77(4)
O10 Ni1 O11 93.58(4)
O7 Ni1 O8 88.79(4)
O10 Ni1 O8 89.78(4)
O11 Ni1 O8 175.64(4)
O7 Ni1 O9 88.82(4)
O10 Ni1 O9 92.97(4)
O11 Ni1 O9 91.03(4)
O8 Ni1 O9 91.58(4)
O7 Ni1 O12 87.03(4)
O10 Ni1 O12 91.18(4)
O11 Ni1 O12 88.24(4)
O8 Ni1 O12 88.90(4)
O9 Ni1 O12 175.82(4)
Ni1 O7 H7A 115.9(15)
Ni1 O7 H7B 119.8(15)
H7A O7 H7B 104(2)
Ni1 O8 H8A 117.5(15)
Ni1 O8 H8B 112.3(15)
H8A O8 H8B 104(2)
C1 O1 C5 119.00(9)
Ni1 O12 H12A 113.2(15)
Ni1 O12 H12B 112.9(15)
H12A O12 H12B 108(2)
Ni1 O10 H10A 118.4(16)
Ni1 O10 H10B 122.3(16)
H10A O10 H10B 110(2)
Ni1 O11 H11A 110.5(15)
Ni1 O11 H11B 126.7(15)
H11A O11 H11B 109(2)
Ni1 O9 H9A 113.0(14)
Ni1 O9 H9B 122.0(15)
H9A O9 H9B 104(2)
O5 C6 O6 126.97(11)
O5 C6 C1 117.93(10)
O6 C6 C1 115.09(10)
O4 C7 O3 126.55(11)
O4 C7 C5 115.94(10)
O3 C7 C5 117.48(10)
O2 C3 C4 122.44(11)
O2 C3 C2 122.30(11)
C4 C3 C2 115.25(10)
C1 C2 C3 120.56(11)
C1 C2 H2 121.7(11)
C3 C2 H2 117.7(11)
C2 C1 O1 122.31(10)
C2 C1 C6 124.31(10)
O1 C1 C6 113.38(9)
C4 C5 O1 122.55(10)
C4 C5 C7 124.49(10)
O1 C5 C7 112.95(9)
C5 C4 C3 120.31(11)
C5 C4 H4 120.5(11)
C3 C4 H4 119.2(11)
H13A O13W H13B 105(2)

loop_
_geom_bond_atom_site_label_1
_geom_bond_atom_site_label_2
_geom_bond_distance
_geom_bond_publ_flag
Ni1 O7 2.0253(9) y
Ni1 O10 2.0304(9) y
Ni1 O11 2.0460(9) y
Ni1 O8 2.0524(9) y
Ni1 O9 2.0617(9) y
Ni1 O12 2.0894(9) y
O7 H7A 0.84(2) ?
O7 H7B 0.82(2) ?
O8 H8A 0.84(2) ?
O8 H8B 0.81(2) ?
O1 C1 1.3563(13) ?
O1 C5 1.3574(13) ?
O4 C7 1.2474(14) ?
O12 H12A 0.90(2) ?
O12 H12B 0.84(2) ?
O10 H10A 0.87(2) ?
O10 H10B 0.82(2) ?
O11 H11A 0.82(2) ?
O11 H11B 0.82(2) ?
O5 C6 1.2431(15) ?
O9 H9A 0.82(2) ?
O9 H9B 0.88(2) ?
O6 C6 1.2516(14) ?
O3 C7 1.2482(14) ?
O2 C3 1.2536(14) ?
C6 C1 1.5233(16) ?
C7 C5 1.5178(15) ?
C3 C4 1.4370(16) ?
C3 C2 1.4393(16) ?
C2 C1 1.3446(16) ?
C2 H2 0.928(18) ?
C5 C4 1.3457(16) ?
C4 H4 0.957(18) ?
O13W H13A 0.87(3) ?
O13W H13B 0.84(3) ?

loop_
_geom_hbond_atom_site_label_D
_geom_hbond_atom_site_label_H
_geom_hbond_atom_site_label_A
_geom_hbond_site_symmetry_A
_geom_hbond_distance_DH
_geom_hbond_distance_HA
_geom_hbond_distance_DA
_geom_hbond_angle_DHA
O7 H7A O1 4_565 0.84(2) 2.49(2) 2.9284(12) 113.4(18)
O7 H7A O3 4_565 0.84(2) 1.85(2) 2.6862(13) 174(2)
O7 H7B O1 4_565 0.83(2) 2.55(2) 2.9284(12) 109.2(17)
O7 H7B O5 4_565 0.83(2) 1.89(2) 2.7161(13) 175(2)
O8 H8A O2 2_646 0.84(2) 2.01(2) 2.8281(13) 165(2)
O8 H8B O4 3_767 0.81(2) 1.86(2) 2.6635(12) 172(2)
O9 H9A O2 2_746 0.82(2) 2.11(2) 2.8837(13) 157(2)
O9 H9B O6 . 0.88(2) 1.80(2) 2.6841(13) 175(2)
O10 H10A O4 2_747 0.87(2) 1.88(2) 2.7482(13) 175(2)
O10 H10B O5 . 0.82(2) 1.98(2) 2.7980(14) 169(2)
O11 H11A O2 2_746 0.81(2) 1.94(2) 2.7439(14) 167(2)
O11 H11B O13W 4_666 0.82(2) 1.90(2) 2.6738(14) 157(2)
O12 H12A O13W 2_646 0.90(2) 2.07(2) 2.9553(14) 171(2)
O12 H12B O3 2_747 0.85(2) 1.87(2) 2.7053(13) 169(2)
O13W H13A O12 4_665 0.87(3) 2.00(3) 2.8291(14) 160(3)
O13W H13B O6 . 0.84(3) 1.95(3) 2.7835(14) 176(3)
C2 H2 O13W . 0.929(18) 2.591(19) 3.4755(16) 159.1(16)
C4 H4 O8 3_767 0.958(18) 2.582(18) 3.4046(15) 144.1(16)

loop_
_geom_torsion_atom_site_label_1
_geom_torsion_atom_site_label_2
_geom_torsion_atom_site_label_3
_geom_torsion_atom_site_label_4
_geom_torsion
O2 C3 C2 C1 179.43(11)
C4 C3 C2 C1 -1.02(16)
C3 C2 C1 O1 0.35(17)
C3 C2 C1 C6 -179.01(10)
C5 O1 C1 C2 0.98(16)
C5 O1 C1 C6 -179.60(9)
O5 C6 C1 C2 172.73(11)
O6 C6 C1 C2 -7.79(16)
O5 C6 C1 O1 -6.67(15)
O6 C6 C1 O1 172.80(10)
C1 O1 C5 C4 -1.62(16)
C1 O1 C5 C7 179.67(9)
O4 C7 C5 C4 7.95(17)
O3 C7 C5 C4 -170.19(11)
O4 C7 C5 O1 -173.37(10)
O3 C7 C5 O1 8.49(15)
O1 C5 C4 C3 0.91(17)
C7 C5 C4 C3 179.46(10)
O2 C3 C4 C5 179.96(11)
C2 C3 C4 C5 0.41(16)
